data_7150565
loop_
_publ_author_name
'Martin, Ren\'e'
'Schmidt, Arndt W.'
'Theumer, Gabriele'
'Krause, Tilo'
'Entchev, Eugeni V.'
'Kurzchalia, Teymuras V.'
'Kn\"olker, Hans-Joachim'

_publ_section_title
;
 Synthesis and biological activity of the (25R)-cholesten-26-oic
 acids---ligands for the hormonal receptor DAF-12 in Caenorhabditis
 elegans
;
_journal_issue 5
_journal_name_full 'Organic &amp; Biomolecular Chemistry'
_journal_page_first 909
_journal_page_last 920
_journal_paper_doi 10.1039/b817358c
_journal_volume 7
_journal_year 2009
_chemical_absolute_configuration syn
_chemical_formula_moiety 'C27 H44 O2'
_chemical_formula_sum 'C27 H44 O2'
_chemical_formula_weight 400.62
_chemical_name_systematic
;
?
;
_space_group_IT_number 4
_symmetry_cell_setting monoclinic
_symmetry_Int_Tables_number 4
_symmetry_space_group_name_Hall 'P 2yb'
_symmetry_space_group_name_H-M 'P 1 21 1'
_atom_sites_solution_hydrogens geom
_atom_sites_solution_primary direct
_atom_sites_solution_secondary difmap
_audit_creation_method SHELXL-97
_cell_angle_alpha 90.00
_cell_angle_beta 91.568(11)
_cell_angle_gamma 90.00
_cell_formula_units_Z 4
_cell_length_a 6.6550(10)
_cell_length_b 21.3180(11)
_cell_length_c 17.247(2)
_cell_measurement_reflns_used 159
_cell_measurement_temperature 198(2)
_cell_measurement_theta_max 20.17
_cell_measurement_theta_min 3.10
_cell_volume 2445.9(5)
_computing_cell_refinement 'Dirax/lsq (Duisenberg, 1992)'
_computing_data_collection 'Collect (Nonius BV, 1999)'
_computing_data_reduction 'EvalCCD (Duisenberg et al., 2003)'
_computing_molecular_graphics 'ORTEP-3 for Windows (Farrugia, 1997)'
_computing_publication_material 'WinGX (Farrugia 1999), enCIFer (Allen et al. 2004)'
_computing_structure_refinement 'SHELXL-97 (Sheldrick, 1997)'
_computing_structure_solution 'SHELXS-97 (Sheldrick, 1990)'
_diffrn_ambient_temperature 198(2)
_diffrn_detector_area_resol_mean 9
_diffrn_measured_fraction_theta_full 0.992
_diffrn_measured_fraction_theta_max 0.992
_diffrn_measurement_device_type KappaCCD
_diffrn_measurement_method \f
_diffrn_radiation_monochromator graphite
_diffrn_radiation_source 'fine-focus sealed tube'
_diffrn_radiation_type MoK\a
_diffrn_radiation_wavelength 0.71073
_diffrn_reflns_av_R_equivalents 0.0349
_diffrn_reflns_av_sigmaI/netI 0.0290
_diffrn_reflns_limit_h_max 8
_diffrn_reflns_limit_h_min -7
_diffrn_reflns_limit_k_max 25
_diffrn_reflns_limit_k_min -25
_diffrn_reflns_limit_l_max 20
_diffrn_reflns_limit_l_min -20
_diffrn_reflns_number 27537
_diffrn_reflns_theta_full 25.39
_diffrn_reflns_theta_max 25.39
_diffrn_reflns_theta_min 3.04
_exptl_absorpt_coefficient_mu 0.066
_exptl_absorpt_correction_T_max 0.9889
_exptl_absorpt_correction_T_min 0.9449
_exptl_absorpt_correction_type multi-scan
_exptl_absorpt_process_details 'SADABS version 2.10 (Sheldrick,Bruker AXS Inc., 2002)'
_exptl_crystal_colour colourless
_exptl_crystal_density_diffrn 1.088
_exptl_crystal_density_method 'not measured'
_exptl_crystal_description needle
_exptl_crystal_F_000 888
_exptl_crystal_size_max 0.87
_exptl_crystal_size_mid 0.24
_exptl_crystal_size_min 0.17
_refine_diff_density_max 0.538
_refine_diff_density_min -0.260
_refine_diff_density_rms 0.044
_refine_ls_abs_structure_details 'Flack H D (1983), Acta Cryst. A39, 876-881'
_refine_ls_abs_structure_Flack 10(10)
_refine_ls_extinction_method none
_refine_ls_goodness_of_fit_ref 1.055
_refine_ls_hydrogen_treatment constr
_refine_ls_matrix_type full
_refine_ls_number_parameters 535
_refine_ls_number_reflns 4577
_refine_ls_number_restraints 1
_refine_ls_restrained_S_all 1.055
_refine_ls_R_factor_all 0.0725
_refine_ls_R_factor_gt 0.0490
_refine_ls_shift/su_max 0.003
_refine_ls_shift/su_mean 0.000
_refine_ls_structure_factor_coef Fsqd
_refine_ls_weighting_details 'calc w=1/[\s^2^(Fo^2^)+(0.0835P)^2^+0.4863P] where P=(Fo^2^+2Fc^2^)/3'
_refine_ls_weighting_scheme calc
_refine_ls_wR_factor_gt 0.1236
_refine_ls_wR_factor_ref 0.1401
_reflns_number_gt 3529
_reflns_number_total 4577
_reflns_threshold_expression >2sigma(I)
_cod_data_source_file b817358c.txt
_cod_data_source_block tilo41fr
_cod_original_sg_symbol_H-M P2(1)
_cod_database_code 7150565

loop_
_symmetry_equiv_pos_as_xyz
'x, y, z'
'-x, y+1/2, -z'

loop_
_atom_site_label
_atom_site_type_symbol
_atom_site_fract_x
_atom_site_fract_y
_atom_site_fract_z
_atom_site_U_iso_or_equiv
_atom_site_adp_type
_atom_site_occupancy
_atom_site_symmetry_multiplicity
_atom_site_calc_flag
_atom_site_refinement_flags
_atom_site_disorder_assembly
_atom_site_disorder_group
O1A O 0.8039(4) 0.60473(16) -0.22748(14) 0.0535(7) Uani 1 1 d . . .
H1A H 0.7060 0.6168 -0.2554 0.080 Uiso 1 1 calc R . .
C2A C 0.7407(6) 0.59711(18) -0.1488(2) 0.0390(8) Uani 1 1 d . . .
H2A H 0.6944 0.6385 -0.1286 0.047 Uiso 1 1 calc R . .
C3A C 0.9250(6) 0.57584(18) -0.1018(2) 0.0403(9) Uani 1 1 d . . .
H3A1 H 0.9848 0.5389 -0.1273 0.048 Uiso 1 1 calc R . .
H3A2 H 1.0263 0.6099 -0.1010 0.048 Uiso 1 1 calc R . .
C4A C 0.8760(5) 0.55894(16) -0.0196(2) 0.0331(8) Uani 1 1 d . . .
C5A C 0.7063(5) 0.51146(16) -0.01160(19) 0.0306(7) Uani 1 1 d . . .
C6A C 0.5245(5) 0.53537(18) -0.05950(19) 0.0357(8) Uani 1 1 d . . .
H6A1 H 0.4722 0.5737 -0.0347 0.043 Uiso 1 1 calc R . .
H6A2 H 0.4172 0.5032 -0.0589 0.043 Uiso 1 1 calc R . .
C7A C 0.5725(6) 0.5504(2) -0.1441(2) 0.0430(9) Uani 1 1 d . . .
H7A1 H 0.6108 0.5113 -0.1709 0.052 Uiso 1 1 calc R . .
H7A2 H 0.4510 0.5674 -0.1709 0.052 Uiso 1 1 calc R . .
C8A C 0.7759(6) 0.44704(17) -0.0418(2) 0.0416(9) Uani 1 1 d . . .
H8A1 H 0.6646 0.4170 -0.0395 0.062 Uiso 1 1 calc R . .
H8A2 H 0.8892 0.4320 -0.0094 0.062 Uiso 1 1 calc R . .
H8A3 H 0.8180 0.4513 -0.0955 0.062 Uiso 1 1 calc R . .
C9A C 0.6486(5) 0.50697(16) 0.07478(18) 0.0285(7) Uani 1 1 d . . .
H9A H 0.5773 0.5469 0.0872 0.034 Uiso 1 1 calc R . .
C10A C 0.8360(5) 0.50442(16) 0.12844(19) 0.0316(7) Uani 1 1 d . . .
H10A H 0.9259 0.4705 0.1093 0.038 Uiso 1 1 calc R . .
C11A C 0.9478(6) 0.56679(19) 0.1225(2) 0.0409(9) Uani 1 1 d . . .
H11A H 0.8707 0.6001 0.1485 0.049 Uiso 1 1 calc R . .
H11B H 1.0808 0.5633 0.1492 0.049 Uiso 1 1 calc R . .
C12A C 0.9751(5) 0.58414(17) 0.0394(2) 0.0389(8) Uani 1 1 d . . .
H12A H 1.0711 0.6157 0.0286 0.047 Uiso 1 1 calc R . .
C13A C 0.5047(5) 0.45341(19) 0.0941(2) 0.0384(8) Uani 1 1 d . . .
H13A H 0.3876 0.4542 0.0574 0.046 Uiso 1 1 calc R . .
H13B H 0.5742 0.4127 0.0880 0.046 Uiso 1 1 calc R . .
C14A C 0.4319(5) 0.4595(2) 0.1773(2) 0.0407(9) Uani 1 1 d . . .
H14A H 0.3362 0.4949 0.1804 0.049 Uiso 1 1 calc R . .
H14B H 0.3608 0.4207 0.1920 0.049 Uiso 1 1 calc R . .
C15A C 0.6060(5) 0.47047(17) 0.23255(19) 0.0344(8) Uani 1 1 d . . .
C16A C 0.7832(5) 0.48903(17) 0.20954(19) 0.0334(8) Uani 1 1 d . . .
C17A C 0.9355(5) 0.4904(2) 0.2759(2) 0.0434(9) Uani 1 1 d . . .
H17A H 1.0038 0.5316 0.2790 0.052 Uiso 1 1 calc R . .
H17B H 1.0378 0.4572 0.2698 0.052 Uiso 1 1 calc R . .
C18A C 0.8140(6) 0.4789(3) 0.3472(2) 0.0538(11) Uani 1 1 d . . .
H18A H 0.8036 0.5180 0.3778 0.065 Uiso 1 1 calc R . .
H18B H 0.8795 0.4464 0.3802 0.065 Uiso 1 1 calc R . .
C19A C 0.6024(5) 0.45665(18) 0.31955(19) 0.0356(8) Uani 1 1 d . . .
C20A C 0.5780(8) 0.3858(2) 0.3305(2) 0.0593(13) Uani 1 1 d . . .
H20A H 0.4438 0.3730 0.3119 0.089 Uiso 1 1 calc R . .
H20B H 0.5947 0.3754 0.3857 0.089 Uiso 1 1 calc R . .
H20C H 0.6800 0.3637 0.3010 0.089 Uiso 1 1 calc R . .
C21A C 0.4357(5) 0.49204(17) 0.36224(19) 0.0320(7) Uani 1 1 d . . .
H21A H 0.3053 0.4721 0.3460 0.038 Uiso 1 1 calc R . .
C22A C 0.4208(7) 0.56128(19) 0.3391(2) 0.0472(10) Uani 1 1 d . . .
H22A H 0.3015 0.5799 0.3619 0.071 Uiso 1 1 calc R . .
H22B H 0.4102 0.5647 0.2825 0.071 Uiso 1 1 calc R . .
H22C H 0.5412 0.5836 0.3581 0.071 Uiso 1 1 calc R . .
C23A C 0.4541(5) 0.48571(19) 0.45056(19) 0.0374(8) Uani 1 1 d . . .
H23A H 0.5085 0.4436 0.4635 0.045 Uiso 1 1 calc R . .
H23B H 0.5516 0.5172 0.4707 0.045 Uiso 1 1 calc R . .
C24A C 0.2573(6) 0.4944(2) 0.4910(2) 0.0472(10) Uani 1 1 d . . .
H24A H 0.2080 0.5375 0.4808 0.057 Uiso 1 1 calc R . .
H24B H 0.1573 0.4649 0.4681 0.057 Uiso 1 1 calc R . .
C25A C 0.2695(6) 0.48412(18) 0.5771(2) 0.0391(8) Uani 1 1 d . . .
H25A H 0.3594 0.5165 0.6002 0.047 Uiso 1 1 calc R . .
H25B H 0.3332 0.4428 0.5870 0.047 Uiso 1 1 calc R . .
C26A C 0.0705(7) 0.4859(2) 0.6191(2) 0.0507(10) Uani 1 1 d . . .
H26A H 0.0102 0.5286 0.6122 0.061 Uiso 1 1 calc R . .
C27A C -0.0792(8) 0.4380(3) 0.5897(3) 0.0850(18) Uani 1 1 d . . .
H27A H -0.0175 0.3963 0.5913 0.128 Uiso 1 1 calc R . .
H27B H -0.1203 0.4482 0.5361 0.128 Uiso 1 1 calc R . .
H27C H -0.1973 0.4384 0.6224 0.128 Uiso 1 1 calc R . .
C28A C 0.1114(8) 0.4751(3) 0.7045(3) 0.0800(17) Uani 1 1 d . . .
H28A H 0.1795 0.4341 0.7115 0.096 Uiso 1 1 calc R . .
H28B H 0.2037 0.5080 0.7245 0.096 Uiso 1 1 calc R . .
O29A O -0.0667(7) 0.4755(2) 0.7485(2) 0.0988(14) Uani 1 1 d . . .
H29A H -0.0566 0.4487 0.7841 0.148 Uiso 1 1 calc R . .
O1B O 0.4945(5) 0.63639(17) 0.67669(17) 0.0660(9) Uani 1 1 d . . .
H1B H 0.3845 0.6475 0.6951 0.099 Uiso 1 1 calc R . .
C2B C 0.5020(7) 0.65572(19) 0.5975(2) 0.0470(10) Uani 1 1 d . . .
H2B H 0.4335 0.6233 0.5643 0.056 Uiso 1 1 calc R . .
C3B C 0.7191(7) 0.6594(2) 0.5761(2) 0.0512(10) Uani 1 1 d . . .
H3B1 H 0.7803 0.6172 0.5813 0.061 Uiso 1 1 calc R . .
H3B2 H 0.7911 0.6878 0.6129 0.061 Uiso 1 1 calc R . .
C4B C 0.7468(6) 0.68308(18) 0.4940(2) 0.0395(9) Uani 1 1 d . . .
C5B C 0.6364(6) 0.74326(17) 0.4727(2) 0.0376(8) Uani 1 1 d . . .
C6B C 0.4190(6) 0.7379(2) 0.4996(2) 0.0474(10) Uani 1 1 d . . .
H6B1 H 0.3523 0.7791 0.4926 0.057 Uiso 1 1 calc R . .
H6B2 H 0.3465 0.7073 0.4660 0.057 Uiso 1 1 calc R . .
C7B C 0.3993(7) 0.7175(2) 0.5842(2) 0.0492(10) Uani 1 1 d . . .
H7B1 H 0.4606 0.7496 0.6190 0.059 Uiso 1 1 calc R . .
H7B2 H 0.2554 0.7138 0.5965 0.059 Uiso 1 1 calc R . .
C8B C 0.7428(8) 0.7988(2) 0.5136(2) 0.0543(11) Uani 1 1 d . . .
H8B1 H 0.7602 0.7895 0.5690 0.081 Uiso 1 1 calc R . .
H8B2 H 0.6612 0.8368 0.5068 0.081 Uiso 1 1 calc R . .
H8B3 H 0.8747 0.8054 0.4910 0.081 Uiso 1 1 calc R . .
C9B C 0.6310(5) 0.75150(16) 0.38346(19) 0.0320(7) Uani 1 1 d . . .
H9B H 0.5386 0.7184 0.3620 0.038 Uiso 1 1 calc R . .
C10B C 0.8362(5) 0.74048(16) 0.3471(2) 0.0345(8) Uani 1 1 d . . .
H10B H 0.9359 0.7697 0.3723 0.041 Uiso 1 1 calc R . .
C11B C 0.9043(6) 0.6733(2) 0.3633(2) 0.0456(9) Uani 1 1 d . . .
H11C H 0.8346 0.6447 0.3262 0.055 Uiso 1 1 calc R . .
H11D H 1.0505 0.6700 0.3549 0.055 Uiso 1 1 calc R . .
C12B C 0.8612(6) 0.65301(19) 0.4449(2) 0.0464(10) Uani 1 1 d . . .
H12B H 0.9218 0.6151 0.4626 0.056 Uiso 1 1 calc R . .
C13B C 0.5468(6) 0.81452(18) 0.3553(2) 0.0442(9) Uani 1 1 d . . .
H13C H 0.4209 0.8237 0.3824 0.053 Uiso 1 1 calc R . .
H13D H 0.6446 0.8481 0.3685 0.053 Uiso 1 1 calc R . .
C14B C 0.5045(6) 0.8145(2) 0.2683(2) 0.0465(10) Uani 1 1 d . . .
H14C H 0.3805 0.7902 0.2565 0.056 Uiso 1 1 calc R . .
H14D H 0.4828 0.8580 0.2501 0.056 Uiso 1 1 calc R . .
C15B C 0.6755(5) 0.78618(17) 0.2267(2) 0.0376(8) Uani 1 1 d . . .
C16B C 0.8234(5) 0.75517(17) 0.2621(2) 0.0360(8) Uani 1 1 d . . .
C17B C 0.9783(6) 0.7347(2) 0.2054(2) 0.0508(11) Uani 1 1 d . . .
H17C H 0.9997 0.6888 0.2083 0.061 Uiso 1 1 calc R . .
H17D H 1.1081 0.7561 0.2161 0.061 Uiso 1 1 calc R . .
C18B C 0.8924(6) 0.7532(2) 0.1266(2) 0.0565(11) Uani 1 1 d . . .
H18C H 0.8609 0.7153 0.0954 0.068 Uiso 1 1 calc R . .
H18D H 0.9911 0.7787 0.0985 0.068 Uiso 1 1 calc R . .
C19B C 0.6992(5) 0.79155(18) 0.1392(2) 0.0390(8) Uani 1 1 d . . .
C20B C 0.7311(7) 0.8606(2) 0.1177(2) 0.0560(11) Uani 1 1 d . . .
H20D H 0.6087 0.8844 0.1279 0.084 Uiso 1 1 calc R . .
H20E H 0.7617 0.8637 0.0626 0.084 Uiso 1 1 calc R . .
H20F H 0.8434 0.8777 0.1490 0.084 Uiso 1 1 calc R . .
C21B C 0.5107(5) 0.76430(18) 0.0962(2) 0.0379(8) Uani 1 1 d . . .
H21B H 0.3941 0.7908 0.1113 0.045 Uiso 1 1 calc R . .
C22B C 0.4651(7) 0.69718(19) 0.1231(3) 0.0538(11) Uani 1 1 d . . .
H22D H 0.3333 0.6842 0.1021 0.081 Uiso 1 1 calc R . .
H22E H 0.4644 0.6960 0.1799 0.081 Uiso 1 1 calc R . .
H22F H 0.5686 0.6686 0.1045 0.081 Uiso 1 1 calc R . .
C23B C 0.5172(6) 0.7664(2) 0.0074(2) 0.0464(9) Uani 1 1 d . . .
H23C H 0.5767 0.8068 -0.0087 0.056 Uiso 1 1 calc R . .
H23D H 0.6051 0.7323 -0.0108 0.056 Uiso 1 1 calc R . .
C24B C 0.3114(6) 0.7596(2) -0.0309(2) 0.0478(10) Uani 1 1 d . . .
H24C H 0.2274 0.7952 -0.0144 0.057 Uiso 1 1 calc R . .
H24D H 0.2492 0.7208 -0.0110 0.057 Uiso 1 1 calc R . .
C25B C 0.3033(6) 0.7569(2) -0.1195(2) 0.0486(10) Uani 1 1 d . . .
H25C H 0.3756 0.7937 -0.1400 0.058 Uiso 1 1 calc R . .
H25D H 0.3746 0.7187 -0.1365 0.058 Uiso 1 1 calc R . .
C26B C 0.0925(6) 0.7562(2) -0.1541(2) 0.0474(9) Uani 1 1 d . . .
H26B H 0.0126 0.7250 -0.1246 0.057 Uiso 1 1 calc R . .
C27B C -0.0104(9) 0.8192(2) -0.1479(3) 0.0705(14) Uani 1 1 d . . .
H27D H -0.0245 0.8301 -0.0931 0.106 Uiso 1 1 calc R . .
H27E H -0.1437 0.8171 -0.1733 0.106 Uiso 1 1 calc R . .
H27F H 0.0704 0.8513 -0.1732 0.106 Uiso 1 1 calc R . .
C28B C 0.0900(8) 0.7357(2) -0.2394(2) 0.0577(11) Uani 1 1 d . . .
H28C H -0.0477 0.7410 -0.2616 0.069 Uiso 1 1 calc R . .
H28D H 0.1804 0.7635 -0.2685 0.069 Uiso 1 1 calc R . .
O29B O 0.1516(5) 0.67169(15) -0.25018(19) 0.0648(9) Uani 1 1 d . . .
H29B H 0.0529 0.6478 -0.2442 0.097 Uiso 1 1 calc R . .

loop_
_atom_site_aniso_label
_atom_site_aniso_U_11
_atom_site_aniso_U_22
_atom_site_aniso_U_33
_atom_site_aniso_U_23
_atom_site_aniso_U_13
_atom_site_aniso_U_12
O1A 0.0551(17) 0.078(2) 0.0281(14) 0.0107(13) 0.0071(12) -0.0121(16)
C2A 0.046(2) 0.046(2) 0.0245(17) 0.0047(15) 0.0069(15) -0.0033(17)
C3A 0.037(2) 0.047(2) 0.037(2) 0.0064(16) 0.0078(16) -0.0103(17)
C4A 0.0322(18) 0.0336(18) 0.0337(19) 0.0051(15) 0.0057(15) 0.0018(15)
C5A 0.0312(17) 0.0346(17) 0.0263(17) 0.0011(14) 0.0048(13) -0.0042(14)
C6A 0.0327(19) 0.049(2) 0.0258(18) 0.0035(15) 0.0028(14) -0.0025(16)
C7A 0.042(2) 0.060(2) 0.0275(19) 0.0033(17) 0.0006(16) -0.0010(19)
C8A 0.052(2) 0.039(2) 0.0336(19) -0.0030(16) 0.0128(17) -0.0035(18)
C9A 0.0296(16) 0.0314(17) 0.0247(16) -0.0003(13) 0.0047(13) -0.0013(14)
C10A 0.0276(16) 0.0364(18) 0.0307(18) 0.0008(14) 0.0025(13) 0.0024(14)
C11A 0.039(2) 0.049(2) 0.034(2) 0.0059(16) -0.0060(16) -0.0077(17)
C12A 0.0357(19) 0.039(2) 0.042(2) 0.0082(16) 0.0008(16) -0.0109(16)
C13A 0.0360(19) 0.051(2) 0.0283(19) 0.0005(16) 0.0027(15) -0.0098(17)
C14A 0.0323(19) 0.062(2) 0.0282(19) 0.0045(17) 0.0039(14) -0.0103(17)
C15A 0.0326(18) 0.043(2) 0.0280(18) 0.0033(14) 0.0028(14) 0.0052(15)
C16A 0.0294(18) 0.0403(19) 0.0307(18) 0.0016(15) 0.0012(14) 0.0050(15)
C17A 0.0316(19) 0.065(3) 0.034(2) 0.0079(18) -0.0007(15) 0.0031(18)
C18A 0.033(2) 0.096(3) 0.033(2) 0.008(2) -0.0009(16) 0.006(2)
C19A 0.0310(18) 0.050(2) 0.0262(17) 0.0052(15) 0.0067(14) 0.0044(16)
C20A 0.090(3) 0.051(3) 0.039(2) 0.0099(19) 0.017(2) 0.024(2)
C21A 0.0284(16) 0.0396(19) 0.0279(17) 0.0033(14) -0.0006(13) 0.0008(15)
C22A 0.056(2) 0.049(2) 0.037(2) 0.0015(17) 0.0002(18) 0.0067(19)
C23A 0.0358(19) 0.046(2) 0.0302(18) 0.0001(15) -0.0001(14) 0.0035(17)
C24A 0.041(2) 0.071(3) 0.0300(19) 0.0055(19) 0.0062(16) 0.012(2)
C25A 0.048(2) 0.040(2) 0.0300(19) -0.0008(15) 0.0018(15) 0.0043(17)
C26A 0.063(3) 0.056(2) 0.034(2) 0.0073(18) 0.0139(18) 0.012(2)
C27A 0.050(3) 0.142(6) 0.064(3) -0.011(3) 0.016(2) -0.014(3)
C28A 0.084(4) 0.125(5) 0.033(2) -0.007(3) 0.023(2) -0.002(3)
O29A 0.134(4) 0.105(3) 0.060(2) 0.006(2) 0.048(2) 0.013(3)
O1B 0.079(2) 0.084(2) 0.0358(16) 0.0250(15) 0.0092(15) 0.0118(19)
C2B 0.063(3) 0.048(2) 0.030(2) 0.0081(16) -0.0009(18) -0.0041(19)
C3B 0.058(3) 0.056(3) 0.039(2) 0.0064(18) -0.0021(19) 0.014(2)
C4B 0.042(2) 0.042(2) 0.035(2) 0.0056(16) -0.0046(16) 0.0003(17)
C5B 0.048(2) 0.0341(19) 0.0308(19) -0.0031(14) 0.0041(16) 0.0014(16)
C6B 0.046(2) 0.055(2) 0.042(2) 0.0115(18) 0.0112(18) 0.0127(19)
C7B 0.057(2) 0.054(2) 0.037(2) 0.0102(18) 0.0132(18) 0.008(2)
C8B 0.084(3) 0.046(2) 0.033(2) -0.0113(17) 0.007(2) -0.014(2)
C9B 0.0360(18) 0.0290(17) 0.0310(18) -0.0010(14) 0.0039(14) 0.0011(15)
C10B 0.0335(18) 0.0383(19) 0.0316(19) -0.0062(14) -0.0012(14) -0.0028(15)
C11B 0.043(2) 0.051(2) 0.044(2) -0.0052(18) 0.0033(17) 0.0123(18)
C12B 0.048(2) 0.045(2) 0.046(2) 0.0052(17) -0.0039(18) 0.0154(18)
C13B 0.060(2) 0.038(2) 0.035(2) 0.0042(16) 0.0114(18) 0.0119(18)
C14B 0.053(2) 0.051(2) 0.035(2) 0.0050(17) 0.0089(18) 0.0168(19)
C15B 0.041(2) 0.0388(19) 0.0331(19) 0.0014(15) 0.0037(16) -0.0050(17)
C16B 0.0348(18) 0.0373(19) 0.036(2) -0.0051(15) 0.0047(15) -0.0077(16)
C17B 0.036(2) 0.073(3) 0.043(2) -0.015(2) 0.0064(17) -0.0036(19)
C18B 0.046(2) 0.082(3) 0.043(2) 0.006(2) 0.0178(18) 0.007(2)
C19B 0.040(2) 0.044(2) 0.0332(19) 0.0060(16) 0.0085(16) -0.0048(17)
C20B 0.070(3) 0.059(3) 0.039(2) 0.0082(19) -0.002(2) -0.021(2)
C21B 0.0403(19) 0.040(2) 0.033(2) -0.0014(15) 0.0090(15) -0.0049(17)
C22B 0.065(3) 0.043(2) 0.054(3) -0.0041(19) 0.012(2) -0.006(2)
C23B 0.047(2) 0.059(2) 0.034(2) -0.0054(18) 0.0110(16) -0.007(2)
C24B 0.047(2) 0.063(3) 0.034(2) 0.0003(18) 0.0112(17) -0.004(2)
C25B 0.057(2) 0.053(2) 0.036(2) -0.0030(18) 0.0106(18) -0.005(2)
C26B 0.053(2) 0.053(2) 0.036(2) 0.0024(18) 0.0037(17) -0.008(2)
C27B 0.079(3) 0.062(3) 0.070(3) 0.000(2) -0.005(3) 0.011(3)
C28B 0.078(3) 0.057(3) 0.039(2) 0.0027(19) 0.004(2) -0.011(2)
O29B 0.077(2) 0.062(2) 0.0571(19) -0.0071(16) 0.0190(17) -0.0212(17)

loop_
_atom_type_symbol
_atom_type_description
_atom_type_scat_dispersion_real
_atom_type_scat_dispersion_imag
_atom_type_scat_source
C C 0.0033 0.0000 'International Tables Vol C Tables 4.2.6.8 and 6.1.1.4'
H H 0.0000 0.0000 'International Tables Vol C Tables 4.2.6.8 and 6.1.1.4'
O O 0.0106 0.0000 'International Tables Vol C Tables 4.2.6.8 and 6.1.1.4'

loop_
_geom_angle_atom_site_label_1
_geom_angle_atom_site_label_2
_geom_angle_atom_site_label_3
_geom_angle
_geom_angle_site_symmetry_1
_geom_angle_site_symmetry_3
_geom_angle_publ_flag
C2A O1A H1A 109.5 . . ?
O1A C2A C7A 111.3(3) . . ?
O1A C2A C3A 106.5(3) . . ?
C7A C2A C3A 111.4(3) . . ?
O1A C2A H2A 109.2 . . ?
C7A C2A H2A 109.2 . . ?
C3A C2A H2A 109.2 . . ?
C4A C3A C2A 112.4(3) . . ?
C4A C3A H3A1 109.1 . . ?
C2A C3A H3A1 109.1 . . ?
C4A C3A H3A2 109.1 . . ?
C2A C3A H3A2 109.1 . . ?
H3A1 C3A H3A2 107.9 . . ?
C12A C4A C3A 121.0(3) . . ?
C12A C4A C5A 123.9(3) . . ?
C3A C4A C5A 115.1(3) . . ?
C4A C5A C6A 107.8(3) . . ?
C4A C5A C8A 109.3(3) . . ?
C6A C5A C8A 110.7(3) . . ?
C4A C5A C9A 109.4(3) . . ?
C6A C5A C9A 109.0(3) . . ?
C8A C5A C9A 110.7(3) . . ?
C5A C6A C7A 113.6(3) . . ?
C5A C6A H6A1 108.9 . . ?
C7A C6A H6A1 108.9 . . ?
C5A C6A H6A2 108.9 . . ?
C7A C6A H6A2 108.9 . . ?
H6A1 C6A H6A2 107.7 . . ?
C2A C7A C6A 111.3(3) . . ?
C2A C7A H7A1 109.4 . . ?
C6A C7A H7A1 109.4 . . ?
C2A C7A H7A2 109.4 . . ?
C6A C7A H7A2 109.4 . . ?
H7A1 C7A H7A2 108.0 . . ?
C5A C8A H8A1 109.5 . . ?
C5A C8A H8A2 109.5 . . ?
H8A1 C8A H8A2 109.5 . . ?
C5A C8A H8A3 109.5 . . ?
H8A1 C8A H8A3 109.5 . . ?
H8A2 C8A H8A3 109.5 . . ?
C13A C9A C10A 110.2(3) . . ?
C13A C9A C5A 115.3(3) . . ?
C10A C9A C5A 111.3(2) . . ?
C13A C9A H9A 106.5 . . ?
C10A C9A H9A 106.5 . . ?
C5A C9A H9A 106.5 . . ?
C16A C10A C11A 112.5(3) . . ?
C16A C10A C9A 111.5(3) . . ?
C11A C10A C9A 108.5(3) . . ?
C16A C10A H10A 108.1 . . ?
C11A C10A H10A 108.1 . . ?
C9A C10A H10A 108.1 . . ?
C12A C11A C10A 110.6(3) . . ?
C12A C11A H11A 109.5 . . ?
C10A C11A H11A 109.5 . . ?
C12A C11A H11B 109.5 . . ?
C10A C11A H11B 109.5 . . ?
H11A C11A H11B 108.1 . . ?
C4A C12A C11A 124.8(3) . . ?
C4A C12A H12A 117.6 . . ?
C11A C12A H12A 117.6 . . ?
C14A C13A C9A 110.8(3) . . ?
C14A C13A H13A 109.5 . . ?
C9A C13A H13A 109.5 . . ?
C14A C13A H13B 109.5 . . ?
C9A C13A H13B 109.5 . . ?
H13A C13A H13B 108.1 . . ?
C15A C14A C13A 110.5(3) . . ?
C15A C14A H14A 109.6 . . ?
C13A C14A H14A 109.6 . . ?
C15A C14A H14B 109.6 . . ?
C13A C14A H14B 109.6 . . ?
H14A C14A H14B 108.1 . . ?
C16A C15A C14A 122.6(3) . . ?
C16A C15A C19A 113.1(3) . . ?
C14A C15A C19A 124.1(3) . . ?
C15A C16A C10A 125.9(3) . . ?
C15A C16A C17A 111.5(3) . . ?
C10A C16A C17A 122.6(3) . . ?
C16A C17A C18A 104.6(3) . . ?
C16A C17A H17A 110.8 . . ?
C18A C17A H17A 110.8 . . ?
C16A C17A H17B 110.8 . . ?
C18A C17A H17B 110.8 . . ?
H17A C17A H17B 108.9 . . ?
C17A C18A C19A 107.6(3) . . ?
C17A C18A H18A 110.2 . . ?
C19A C18A H18A 110.2 . . ?
C17A C18A H18B 110.2 . . ?
C19A C18A H18B 110.2 . . ?
H18A C18A H18B 108.5 . . ?
C15A C19A C20A 108.4(3) . . ?
C15A C19A C21A 113.8(3) . . ?
C20A C19A C21A 110.1(3) . . ?
C15A C19A C18A 101.8(3) . . ?
C20A C19A C18A 111.2(4) . . ?
C21A C19A C18A 111.3(3) . . ?
C19A C20A H20A 109.5 . . ?
C19A C20A H20B 109.5 . . ?
H20A C20A H20B 109.5 . . ?
C19A C20A H20C 109.5 . . ?
H20A C20A H20C 109.5 . . ?
H20B C20A H20C 109.5 . . ?
C23A C21A C22A 110.3(3) . . ?
C23A C21A C19A 113.1(3) . . ?
C22A C21A C19A 112.9(3) . . ?
C23A C21A H21A 106.7 . . ?
C22A C21A H21A 106.7 . . ?
C19A C21A H21A 106.7 . . ?
C21A C22A H22A 109.5 . . ?
C21A C22A H22B 109.5 . . ?
H22A C22A H22B 109.5 . . ?
C21A C22A H22C 109.5 . . ?
H22A C22A H22C 109.5 . . ?
H22B C22A H22C 109.5 . . ?
C24A C23A C21A 113.7(3) . . ?
C24A C23A H23A 108.8 . . ?
C21A C23A H23A 108.8 . . ?
C24A C23A H23B 108.8 . . ?
C21A C23A H23B 108.8 . . ?
H23A C23A H23B 107.7 . . ?
C25A C24A C23A 114.5(3) . . ?
C25A C24A H24A 108.6 . . ?
C23A C24A H24A 108.6 . . ?
C25A C24A H24B 108.6 . . ?
C23A C24A H24B 108.6 . . ?
H24A C24A H24B 107.6 . . ?
C24A C25A C26A 116.3(3) . . ?
C24A C25A H25A 108.2 . . ?
C26A C25A H25A 108.2 . . ?
C24A C25A H25B 108.2 . . ?
C26A C25A H25B 108.2 . . ?
H25A C25A H25B 107.4 . . ?
C27A C26A C28A 109.0(4) . . ?
C27A C26A C25A 113.4(4) . . ?
C28A C26A C25A 108.9(4) . . ?
C27A C26A H26A 108.5 . . ?
C28A C26A H26A 108.5 . . ?
C25A C26A H26A 108.5 . . ?
C26A C27A H27A 109.5 . . ?
C26A C27A H27B 109.5 . . ?
H27A C27A H27B 109.5 . . ?
C26A C27A H27C 109.5 . . ?
H27A C27A H27C 109.5 . . ?
H27B C27A H27C 109.5 . . ?
O29A C28A C26A 112.9(5) . . ?
O29A C28A H28A 109.0 . . ?
C26A C28A H28A 109.0 . . ?
O29A C28A H28B 109.0 . . ?
C26A C28A H28B 109.0 . . ?
H28A C28A H28B 107.8 . . ?
C28A O29A H29A 109.5 . . ?
C2B O1B H1B 109.5 . . ?
O1B C2B C7B 111.9(3) . . ?
O1B C2B C3B 108.0(3) . . ?
C7B C2B C3B 110.7(3) . . ?
O1B C2B H2B 108.7 . . ?
C7B C2B H2B 108.7 . . ?
C3B C2B H2B 108.7 . . ?
C2B C3B C4B 112.9(3) . . ?
C2B C3B H3B1 109.0 . . ?
C4B C3B H3B1 109.0 . . ?
C2B C3B H3B2 109.0 . . ?
C4B C3B H3B2 109.0 . . ?
H3B1 C3B H3B2 107.8 . . ?
C12B C4B C3B 121.6(4) . . ?
C12B C4B C5B 122.5(3) . . ?
C3B C4B C5B 115.9(3) . . ?
C4B C5B C6B 108.5(3) . . ?
C4B C5B C8B 108.9(3) . . ?
C6B C5B C8B 110.1(3) . . ?
C4B C5B C9B 109.6(3) . . ?
C6B C5B C9B 108.3(3) . . ?
C8B C5B C9B 111.5(3) . . ?
C7B C6B C5B 114.6(3) . . ?
C7B C6B H6B1 108.6 . . ?
C5B C6B H6B1 108.6 . . ?
C7B C6B H6B2 108.6 . . ?
C5B C6B H6B2 108.6 . . ?
H6B1 C6B H6B2 107.6 . . ?
C2B C7B C6B 110.1(3) . . ?
C2B C7B H7B1 109.6 . . ?
C6B C7B H7B1 109.6 . . ?
C2B C7B H7B2 109.6 . . ?
C6B C7B H7B2 109.6 . . ?
H7B1 C7B H7B2 108.1 . . ?
C5B C8B H8B1 109.5 . . ?
C5B C8B H8B2 109.5 . . ?
H8B1 C8B H8B2 109.5 . . ?
C5B C8B H8B3 109.5 . . ?
H8B1 C8B H8B3 109.5 . . ?
H8B2 C8B H8B3 109.5 . . ?
C13B C9B C10B 109.1(3) . . ?
C13B C9B C5B 114.4(3) . . ?
C10B C9B C5B 113.1(3) . . ?
C13B C9B H9B 106.6 . . ?
C10B C9B H9B 106.6 . . ?
C5B C9B H9B 106.6 . . ?
C16B C10B C11B 112.5(3) . . ?
C16B C10B C9B 109.9(3) . . ?
C11B C10B C9B 109.4(3) . . ?
C16B C10B H10B 108.3 . . ?
C11B C10B H10B 108.3 . . ?
C9B C10B H10B 108.3 . . ?
C12B C11B C10B 112.1(3) . . ?
C12B C11B H11C 109.2 . . ?
C10B C11B H11C 109.2 . . ?
C12B C11B H11D 109.2 . . ?
C10B C11B H11D 109.2 . . ?
H11C C11B H11D 107.9 . . ?
C4B C12B C11B 126.0(3) . . ?
C4B C12B H12B 117.0 . . ?
C11B C12B H12B 117.0 . . ?
C14B C13B C9B 111.7(3) . . ?
C14B C13B H13C 109.3 . . ?
C9B C13B H13C 109.3 . . ?
C14B C13B H13D 109.3 . . ?
C9B C13B H13D 109.3 . . ?
H13C C13B H13D 107.9 . . ?
C15B C14B C13B 110.7(3) . . ?
C15B C14B H14C 109.5 . . ?
C13B C14B H14C 109.5 . . ?
C15B C14B H14D 109.5 . . ?
C13B C14B H14D 109.5 . . ?
H14C C14B H14D 108.1 . . ?
C16B C15B C14B 123.4(3) . . ?
C16B C15B C19B 113.5(3) . . ?
C14B C15B C19B 123.2(3) . . ?
C15B C16B C10B 125.3(3) . . ?
C15B C16B C17B 111.1(3) . . ?
C10B C16B C17B 123.6(3) . . ?
C16B C17B C18B 105.0(3) . . ?
C16B C17B H17C 110.7 . . ?
C18B C17B H17C 110.7 . . ?
C16B C17B H17D 110.7 . . ?
C18B C17B H17D 110.7 . . ?
H17C C17B H17D 108.8 . . ?
C17B C18B C19B 107.9(3) . . ?
C17B C18B H18C 110.1 . . ?
C19B C18B H18C 110.1 . . ?
C17B C18B H18D 110.1 . . ?
C19B C18B H18D 110.1 . . ?
H18C C18B H18D 108.4 . . ?
C15B C19B C20B 109.2(3) . . ?
C15B C19B C18B 102.0(3) . . ?
C20B C19B C18B 110.6(3) . . ?
C15B C19B C21B 109.9(3) . . ?
C20B C19B C21B 111.0(3) . . ?
C18B C19B C21B 113.5(3) . . ?
C19B C20B H20D 109.5 . . ?
C19B C20B H20E 109.5 . . ?
H20D C20B H20E 109.5 . . ?
C19B C20B H20F 109.5 . . ?
H20D C20B H20F 109.5 . . ?
H20E C20B H20F 109.5 . . ?
C23B C21B C22B 109.9(3) . . ?
C23B C21B C19B 114.9(3) . . ?
C22B C21B C19B 111.5(3) . . ?
C23B C21B H21B 106.7 . . ?
C22B C21B H21B 106.7 . . ?
C19B C21B H21B 106.7 . . ?
C21B C22B H22D 109.5 . . ?
C21B C22B H22E 109.5 . . ?
H22D C22B H22E 109.5 . . ?
C21B C22B H22F 109.5 . . ?
H22D C22B H22F 109.5 . . ?
H22E C22B H22F 109.5 . . ?
C24B C23B C21B 112.5(3) . . ?
C24B C23B H23C 109.1 . . ?
C21B C23B H23C 109.1 . . ?
C24B C23B H23D 109.1 . . ?
C21B C23B H23D 109.1 . . ?
H23C C23B H23D 107.8 . . ?
C23B C24B C25B 116.5(3) . . ?
C23B C24B H24C 108.2 . . ?
C25B C24B H24C 108.2 . . ?
C23B C24B H24D 108.2 . . ?
C25B C24B H24D 108.2 . . ?
H24C C24B H24D 107.3 . . ?
C26B C25B C24B 113.7(3) . . ?
C26B C25B H25C 108.8 . . ?
C24B C25B H25C 108.8 . . ?
C26B C25B H25D 108.8 . . ?
C24B C25B H25D 108.8 . . ?
H25C C25B H25D 107.7 . . ?
C25B C26B C27B 112.4(4) . . ?
C25B C26B C28B 111.5(3) . . ?
C27B C26B C28B 109.2(4) . . ?
C25B C26B H26B 107.9 . . ?
C27B C26B H26B 107.9 . . ?
C28B C26B H26B 107.9 . . ?
C26B C27B H27D 109.5 . . ?
C26B C27B H27E 109.5 . . ?
H27D C27B H27E 109.5 . . ?
C26B C27B H27F 109.5 . . ?
H27D C27B H27F 109.5 . . ?
H27E C27B H27F 109.5 . . ?
O29B C28B C26B 113.5(4) . . ?
O29B C28B H28C 108.9 . . ?
C26B C28B H28C 108.9 . . ?
O29B C28B H28D 108.9 . . ?
C26B C28B H28D 108.9 . . ?
H28C C28B H28D 107.7 . . ?
C28B O29B H29B 109.5 . . ?

loop_
_geom_bond_atom_site_label_1
_geom_bond_atom_site_label_2
_geom_bond_distance
_geom_bond_site_symmetry_2
_geom_bond_publ_flag
O1A C2A 1.441(4) . ?
O1A H1A 0.8400 . ?
C2A C7A 1.502(5) . ?
C2A C3A 1.521(5) . ?
C2A H2A 1.0000 . ?
C3A C4A 1.506(5) . ?
C3A H3A1 0.9900 . ?
C3A H3A2 0.9900 . ?
C4A C12A 1.313(5) . ?
C4A C5A 1.526(5) . ?
C5A C6A 1.533(5) . ?
C5A C8A 1.544(5) . ?
C5A C9A 1.552(4) . ?
C6A C7A 1.536(5) . ?
C6A H6A1 0.9900 . ?
C6A H6A2 0.9900 . ?
C7A H7A1 0.9900 . ?
C7A H7A2 0.9900 . ?
C8A H8A1 0.9800 . ?
C8A H8A2 0.9800 . ?
C8A H8A3 0.9800 . ?
C9A C13A 1.533(5) . ?
C9A C10A 1.534(5) . ?
C9A H9A 1.0000 . ?
C10A C16A 1.488(5) . ?
C10A C11A 1.528(5) . ?
C10A H10A 1.0000 . ?
C11A C12A 1.495(5) . ?
C11A H11A 0.9900 . ?
C11A H11B 0.9900 . ?
C12A H12A 0.9500 . ?
C13A C14A 1.533(5) . ?
C13A H13A 0.9900 . ?
C13A H13B 0.9900 . ?
C14A C15A 1.498(5) . ?
C14A H14A 0.9900 . ?
C14A H14B 0.9900 . ?
C15A C16A 1.316(5) . ?
C15A C19A 1.530(5) . ?
C16A C17A 1.508(5) . ?
C17A C18A 1.510(5) . ?
C17A H17A 0.9900 . ?
C17A H17B 0.9900 . ?
C18A C19A 1.549(5) . ?
C18A H18A 0.9900 . ?
C18A H18B 0.9900 . ?
C19A C20A 1.531(6) . ?
C19A C21A 1.545(5) . ?
C20A H20A 0.9800 . ?
C20A H20B 0.9800 . ?
C20A H20C 0.9800 . ?
C21A C23A 1.531(5) . ?
C21A C22A 1.531(6) . ?
C21A H21A 1.0000 . ?
C22A H22A 0.9800 . ?
C22A H22B 0.9800 . ?
C22A H22C 0.9800 . ?
C23A C24A 1.512(5) . ?
C23A H23A 0.9900 . ?
C23A H23B 0.9900 . ?
C24A C25A 1.500(5) . ?
C24A H24A 0.9900 . ?
C24A H24B 0.9900 . ?
C25A C26A 1.528(5) . ?
C25A H25A 0.9900 . ?
C25A H25B 0.9900 . ?
C26A C27A 1.505(8) . ?
C26A C28A 1.507(6) . ?
C26A H26A 1.0000 . ?
C27A H27A 0.9800 . ?
C27A H27B 0.9800 . ?
C27A H27C 0.9800 . ?
C28A O29A 1.425(6) . ?
C28A H28A 0.9900 . ?
C28A H28B 0.9900 . ?
O29A H29A 0.8400 . ?
O1B C2B 1.428(5) . ?
O1B H1B 0.8400 . ?
C2B C7B 1.499(6) . ?
C2B C3B 1.503(6) . ?
C2B H2B 1.0000 . ?
C3B C4B 1.519(5) . ?
C3B H3B1 0.9900 . ?
C3B H3B2 0.9900 . ?
C4B C12B 1.321(6) . ?
C4B C5B 1.519(5) . ?
C5B C6B 1.536(5) . ?
C5B C8B 1.541(5) . ?
C5B C9B 1.548(5) . ?
C6B C7B 1.531(5) . ?
C6B H6B1 0.9900 . ?
C6B H6B2 0.9900 . ?
C7B H7B1 0.9900 . ?
C7B H7B2 0.9900 . ?
C8B H8B1 0.9800 . ?
C8B H8B2 0.9800 . ?
C8B H8B3 0.9800 . ?
C9B C13B 1.530(5) . ?
C9B C10B 1.536(5) . ?
C9B H9B 1.0000 . ?
C10B C16B 1.500(5) . ?
C10B C11B 1.525(5) . ?
C10B H10B 1.0000 . ?
C11B C12B 1.507(6) . ?
C11B H11C 0.9900 . ?
C11B H11D 0.9900 . ?
C12B H12B 0.9500 . ?
C13B C14B 1.519(5) . ?
C13B H13C 0.9900 . ?
C13B H13D 0.9900 . ?
C14B C15B 1.488(5) . ?
C14B H14C 0.9900 . ?
C14B H14D 0.9900 . ?
C15B C16B 1.321(5) . ?
C15B C19B 1.526(5) . ?
C16B C17B 1.505(5) . ?
C17B C18B 1.512(6) . ?
C17B H17C 0.9900 . ?
C17B H17D 0.9900 . ?
C18B C19B 1.545(6) . ?
C18B H18C 0.9900 . ?
C18B H18D 0.9900 . ?
C19B C20B 1.534(6) . ?
C19B C21B 1.552(5) . ?
C20B H20D 0.9800 . ?
C20B H20E 0.9800 . ?
C20B H20F 0.9800 . ?
C21B C23B 1.535(5) . ?
C21B C22B 1.537(5) . ?
C21B H21B 1.0000 . ?
C22B H22D 0.9800 . ?
C22B H22E 0.9800 . ?
C22B H22F 0.9800 . ?
C23B C24B 1.511(6) . ?
C23B H23C 0.9900 . ?
C23B H23D 0.9900 . ?
C24B C25B 1.530(5) . ?
C24B H24C 0.9900 . ?
C24B H24D 0.9900 . ?
C25B C26B 1.509(6) . ?
C25B H25C 0.9900 . ?
C25B H25D 0.9900 . ?
C26B C27B 1.514(7) . ?
C26B C28B 1.535(6) . ?
C26B H26B 1.0000 . ?
C27B H27D 0.9800 . ?
C27B H27E 0.9800 . ?
C27B H27F 0.9800 . ?
C28B O29B 1.437(6) . ?
C28B H28C 0.9900 . ?
C28B H28D 0.9900 . ?
O29B H29B 0.8400 . ?

loop_
_geom_hbond_atom_site_label_D
_geom_hbond_atom_site_label_H
_geom_hbond_atom_site_label_A
_geom_hbond_distance_DH
_geom_hbond_distance_HA
_geom_hbond_distance_DA
_geom_hbond_angle_DHA
_geom_hbond_site_symmetry_A
O1A H1A O1B 0.84 1.85 2.690(4) 174.2 1_554
O1B H1B O29B 0.84 1.91 2.743(5) 172.5 1_556
O29B H29B O1A 0.84 1.92 2.756(4) 171.1 1_455

loop_
_geom_torsion_atom_site_label_1
_geom_torsion_atom_site_label_2
_geom_torsion_atom_site_label_3
_geom_torsion_atom_site_label_4
_geom_torsion
_geom_torsion_site_symmetry_1
_geom_torsion_site_symmetry_2
_geom_torsion_site_symmetry_3
_geom_torsion_site_symmetry_4
_geom_torsion_publ_flag
O1A C2A C3A C4A -173.6(3) . . . . ?
C7A C2A C3A C4A -52.1(4) . . . . ?
C2A C3A C4A C12A -127.0(4) . . . . ?
C2A C3A C4A C5A 53.1(4) . . . . ?
C12A C4A C5A C6A 127.7(4) . . . . ?
C3A C4A C5A C6A -52.3(4) . . . . ?
C12A C4A C5A C8A -111.9(4) . . . . ?
C3A C4A C5A C8A 68.1(4) . . . . ?
C12A C4A C5A C9A 9.4(5) . . . . ?
C3A C4A C5A C9A -170.6(3) . . . . ?
C4A C5A C6A C7A 53.4(4) . . . . ?
C8A C5A C6A C7A -66.0(4) . . . . ?
C9A C5A C6A C7A 172.0(3) . . . . ?
O1A C2A C7A C6A 172.2(3) . . . . ?
C3A C2A C7A C6A 53.5(4) . . . . ?
C5A C6A C7A C2A -56.3(4) . . . . ?
C4A C5A C9A C13A -170.3(3) . . . . ?
C6A C5A C9A C13A 72.1(4) . . . . ?
C8A C5A C9A C13A -49.9(4) . . . . ?
C4A C5A C9A C10A -43.9(4) . . . . ?
C6A C5A C9A C10A -161.5(3) . . . . ?
C8A C5A C9A C10A 76.5(3) . . . . ?
C13A C9A C10A C16A -40.9(4) . . . . ?
C5A C9A C10A C16A -170.1(3) . . . . ?
C13A C9A C10A C11A -165.4(3) . . . . ?
C5A C9A C10A C11A 65.4(3) . . . . ?
C16A C10A C11A C12A -173.0(3) . . . . ?
C9A C10A C11A C12A -49.2(4) . . . . ?
C3A C4A C12A C11A -175.2(4) . . . . ?
C5A C4A C12A C11A 4.8(6) . . . . ?
C10A C11A C12A C4A 16.0(5) . . . . ?
C10A C9A C13A C14A 62.0(4) . . . . ?
C5A C9A C13A C14A -171.1(3) . . . . ?
C9A C13A C14A C15A -48.5(4) . . . . ?
C13A C14A C15A C16A 16.9(5) . . . . ?
C13A C14A C15A C19A -158.1(3) . . . . ?
C14A C15A C16A C10A 2.8(6) . . . . ?
C19A C15A C16A C10A 178.4(3) . . . . ?
C14A C15A C16A C17A -174.5(4) . . . . ?
C19A C15A C16A C17A 1.0(4) . . . . ?
C11A C10A C16A C15A 131.9(4) . . . . ?
C9A C10A C16A C15A 9.7(5) . . . . ?
C11A C10A C16A C17A -51.0(4) . . . . ?
C9A C10A C16A C17A -173.2(3) . . . . ?
C15A C16A C17A C18A -8.5(5) . . . . ?
C10A C16A C17A C18A 174.1(4) . . . . ?
C16A C17A C18A C19A 12.3(5) . . . . ?
C16A C15A C19A C20A -110.7(4) . . . . ?
C14A C15A C19A C20A 64.7(5) . . . . ?
C16A C15A C19A C21A 126.4(3) . . . . ?
C14A C15A C19A C21A -58.1(5) . . . . ?
C16A C15A C19A C18A 6.6(4) . . . . ?
C14A C15A C19A C18A -177.9(4) . . . . ?
C17A C18A C19A C15A -11.5(4) . . . . ?
C17A C18A C19A C20A 103.8(4) . . . . ?
C17A C18A C19A C21A -133.1(4) . . . . ?
C15A C19A C21A C23A -171.2(3) . . . . ?
C20A C19A C21A C23A 66.9(4) . . . . ?
C18A C19A C21A C23A -56.9(4) . . . . ?
C15A C19A C21A C22A -45.0(4) . . . . ?
C20A C19A C21A C22A -167.0(3) . . . . ?
C18A C19A C21A C22A 69.3(4) . . . . ?
C22A C21A C23A C24A 77.3(4) . . . . ?
C19A C21A C23A C24A -155.2(3) . . . . ?
C21A C23A C24A C25A 176.1(3) . . . . ?
C23A C24A C25A C26A -174.1(4) . . . . ?
C24A C25A C26A C27A 58.7(5) . . . . ?
C24A C25A C26A C28A -179.8(4) . . . . ?
C27A C26A C28A O29A -55.4(6) . . . . ?
C25A C26A C28A O29A -179.6(4) . . . . ?
O1B C2B C3B C4B -176.9(3) . . . . ?
C7B C2B C3B C4B -54.1(5) . . . . ?
C2B C3B C4B C12B -129.9(4) . . . . ?
C2B C3B C4B C5B 50.5(5) . . . . ?
C12B C4B C5B C6B 133.7(4) . . . . ?
C3B C4B C5B C6B -46.7(4) . . . . ?
C12B C4B C5B C8B -106.5(4) . . . . ?
C3B C4B C5B C8B 73.1(4) . . . . ?
C12B C4B C5B C9B 15.7(5) . . . . ?
C3B C4B C5B C9B -164.7(3) . . . . ?
C4B C5B C6B C7B 50.5(4) . . . . ?
C8B C5B C6B C7B -68.6(4) . . . . ?
C9B C5B C6B C7B 169.3(3) . . . . ?
O1B C2B C7B C6B 177.4(4) . . . . ?
C3B C2B C7B C6B 57.0(5) . . . . ?
C5B C6B C7B C2B -57.4(5) . . . . ?
C4B C5B C9B C13B -172.7(3) . . . . ?
C6B C5B C9B C13B 69.2(4) . . . . ?
C8B C5B C9B C13B -52.1(4) . . . . ?
C4B C5B C9B C10B -47.0(4) . . . . ?
C6B C5B C9B C10B -165.2(3) . . . . ?
C8B C5B C9B C10B 73.6(4) . . . . ?
C13B C9B C10B C16B -46.2(4) . . . . ?
C5B C9B C10B C16B -174.7(3) . . . . ?
C13B C9B C10B C11B -170.2(3) . . . . ?
C5B C9B C10B C11B 61.3(4) . . . . ?
C16B C10B C11B C12B -163.7(3) . . . . ?
C9B C10B C11B C12B -41.3(4) . . . . ?
C3B C4B C12B C11B -177.9(4) . . . . ?
C5B C4B C12B C11B 1.7(6) . . . . ?
C10B C11B C12B C4B 11.8(6) . . . . ?
C10B C9B C13B C14B 64.3(4) . . . . ?
C5B C9B C13B C14B -168.0(3) . . . . ?
C9B C13B C14B C15B -45.4(5) . . . . ?
C13B C14B C15B C16B 11.8(5) . . . . ?
C13B C14B C15B C19B -166.8(3) . . . . ?
C14B C15B C16B C10B 3.8(6) . . . . ?
C19B C15B C16B C10B -177.5(3) . . . . ?
C14B C15B C16B C17B -177.5(4) . . . . ?
C19B C15B C16B C17B 1.2(5) . . . . ?
C11B C10B C16B C15B 136.5(4) . . . . ?
C9B C10B C16B C15B 14.3(5) . . . . ?
C11B C10B C16B C17B -42.1(5) . . . . ?
C9B C10B C16B C17B -164.2(3) . . . . ?
C15B C16B C17B C18B -5.0(5) . . . . ?
C10B C16B C17B C18B 173.7(3) . . . . ?
C16B C17B C18B C19B 6.7(5) . . . . ?
C16B C15B C19B C20B -114.1(4) . . . . ?
C14B C15B C19B C20B 64.6(5) . . . . ?
C16B C15B C19B C18B 3.0(4) . . . . ?
C14B C15B C19B C18B -178.3(4) . . . . ?
C16B C15B C19B C21B 123.8(3) . . . . ?
C14B C15B C19B C21B -57.5(5) . . . . ?
C17B C18B C19B C15B -5.9(4) . . . . ?
C17B C18B C19B C20B 110.2(4) . . . . ?
C17B C18B C19B C21B -124.2(4) . . . . ?
C15B C19B C21B C23B -179.5(3) . . . . ?
C20B C19B C21B C23B 59.5(4) . . . . ?
C18B C19B C21B C23B -65.9(4) . . . . ?
C15B C19B C21B C22B -53.5(4) . . . . ?
C20B C19B C21B C22B -174.5(3) . . . . ?
C18B C19B C21B C22B 60.1(4) . . . . ?
C22B C21B C23B C24B 71.7(4) . . . . ?
C19B C21B C23B C24B -161.5(3) . . . . ?
C21B C23B C24B C25B -176.2(4) . . . . ?
C23B C24B C25B C26B -174.5(4) . . . . ?
C24B C25B C26B C27B 72.6(5) . . . . ?
C24B C25B C26B C28B -164.5(4) . . . . ?
C25B C26B C28B O29B 65.7(5) . . . . ?
C27B C26B C28B O29B -169.5(4) . . . . ?
